data_4506707
loop_
_publ_author_name
'Cheng, Ping-Shing'
'Marivel, Samipillai'
'Zang, Shuang-Quan'
'Gao, Guang-Gang'
'Mak, Thomas C. W.'

_publ_section_title
;
 Argentophilic Infinite Chain, Column, and Layer Structures Assembled with
 the Multinuclear Silver(I)--Phenylethynide Supramolecular Synthon
;
_journal_issue 9
_journal_name_full 'Crystal Growth &amp; Design'
_journal_page_first 4519
_journal_paper_doi 10.1021/cg300691n
_journal_volume 12
_journal_year 2012
_chemical_formula_moiety 'C36 H32 Ag5 Cl O6 S2'
_chemical_formula_sum 'C36 H32 Ag5 Cl O6 S2'
_chemical_formula_weight 1199.54
_chemical_name_systematic
; 
 ? 
;
_space_group_IT_number 14
_symmetry_cell_setting monoclinic
_symmetry_space_group_name_Hall '-P 2yn'
_symmetry_space_group_name_H-M 'P 1 21/n 1'
_atom_sites_solution_hydrogens geom
_atom_sites_solution_primary direct
_atom_sites_solution_secondary difmap
_audit_creation_method SHELXL-97
_cell_angle_alpha 90.00
_cell_angle_beta 103.5060(10)
_cell_angle_gamma 90.00
_cell_formula_units_Z 4
_cell_length_a 8.5450(3)
_cell_length_b 26.8795(10)
_cell_length_c 17.5971(7)
_cell_measurement_temperature 296(2)
_cell_volume 3930.0(3)
_computing_cell_refinement SAINT(Bruker,2001)
_computing_data_collection APEX2(Bruker,2003)
_computing_data_reduction APEX2(Bruker,2003)
_computing_molecular_graphics DIAMOND
_computing_publication_material 'SHELXL-97 (Sheldrick, 1997)'
_computing_structure_refinement 'SHELXL-97 (Sheldrick, 1997)'
_computing_structure_solution 'SHELXS-97 (Sheldrick, 1997)'
_diffrn_ambient_temperature 296(2)
_diffrn_measured_fraction_theta_full 1.000
_diffrn_measured_fraction_theta_max 1.000
_diffrn_measurement_device_type 'SMART CCD APEX II'
_diffrn_measurement_method '\w and \f'
_diffrn_radiation_monochromator graphite
_diffrn_radiation_source 'fine-focus sealed tube'
_diffrn_radiation_type MoK\a
_diffrn_radiation_wavelength 0.71073
_diffrn_reflns_av_R_equivalents 0.0327
_diffrn_reflns_av_sigmaI/netI 0.0147
_diffrn_reflns_limit_h_max 10
_diffrn_reflns_limit_h_min -10
_diffrn_reflns_limit_k_max 32
_diffrn_reflns_limit_k_min -32
_diffrn_reflns_limit_l_max 21
_diffrn_reflns_limit_l_min -21
_diffrn_reflns_number 95004
_diffrn_reflns_theta_full 25.50
_diffrn_reflns_theta_max 25.50
_diffrn_reflns_theta_min 1.41
_exptl_absorpt_coefficient_mu 2.664
_exptl_absorpt_correction_T_max 0.6179
_exptl_absorpt_correction_T_min 0.4155
_exptl_absorpt_correction_type multi-scan
_exptl_absorpt_process_details SADABS
_exptl_crystal_colour yellow
_exptl_crystal_density_diffrn 2.027
_exptl_crystal_density_method 'not measured'
_exptl_crystal_description needle
_exptl_crystal_F_000 2320
_exptl_crystal_size_max 0.40
_exptl_crystal_size_mid 0.20
_exptl_crystal_size_min 0.20
_refine_diff_density_max 1.153
_refine_diff_density_min -0.866
_refine_diff_density_rms 0.092
_refine_ls_extinction_coef 0.00039(4)
_refine_ls_extinction_expression Fc^*^=kFc[1+0.001xFc^2^\l^3^/sin(2\q)]^-1/4^
_refine_ls_extinction_method SHELXL
_refine_ls_goodness_of_fit_ref 1.061
_refine_ls_hydrogen_treatment constr
_refine_ls_matrix_type full
_refine_ls_number_parameters 475
_refine_ls_number_reflns 7321
_refine_ls_number_restraints 0
_refine_ls_restrained_S_all 1.061
_refine_ls_R_factor_all 0.0501
_refine_ls_R_factor_gt 0.0349
_refine_ls_shift/su_max 0.001
_refine_ls_shift/su_mean 0.000
_refine_ls_structure_factor_coef Fsqd
_refine_ls_weighting_details 'calc w=1/[\s^2^(Fo^2^)+(0.0429P)^2^+10.6821P] where P=(Fo^2^+2Fc^2^)/3'
_refine_ls_weighting_scheme calc
_refine_ls_wR_factor_gt 0.0887
_refine_ls_wR_factor_ref 0.1023
_reflns_number_gt 5812
_reflns_number_total 7321
_reflns_threshold_expression >2sigma(I)
_cod_data_source_file cg300691n_si_001.cif
_cod_data_source_block 3b
_cod_original_sg_symbol_H-M P2(1)/n
_cod_database_code 4506707

loop_
_symmetry_equiv_pos_as_xyz
'x, y, z'
'-x+1/2, y+1/2, -z+1/2'
'-x, -y, -z'
'x-1/2, -y-1/2, z-1/2'

loop_
_atom_site_label
_atom_site_type_symbol
_atom_site_fract_x
_atom_site_fract_y
_atom_site_fract_z
_atom_site_U_iso_or_equiv
_atom_site_adp_type
_atom_site_occupancy
_atom_site_symmetry_multiplicity
_atom_site_calc_flag
_atom_site_refinement_flags
Ag1 Ag 0.89515(5) 0.056016(16) 0.49028(2) 0.05120(12) Uani 1 1 d .
Ag2 Ag 0.56464(5) 0.003330(15) 0.41420(2) 0.05152(12) Uani 1 1 d .
Ag3 Ag 1.12817(5) 0.021745(19) 0.63677(3) 0.06277(14) Uani 1 1 d .
Ag4 Ag 0.58011(5) 0.086066(17) 0.52975(3) 0.06010(13) Uani 1 1 d .
Ag5 Ag 0.2270(9) 0.0339(2) 0.4375(5) 0.0606(12) Uani 0.41(4) 1 d P
Ag5' Ag 0.2265(6) 0.0451(7) 0.4450(5) 0.0823(14) Uani 0.59(4) 1 d P
C1 C 0.8393(6) 0.0574(2) 0.5990(3) 0.0575(14) Uani 1 1 d .
C2 C 0.8264(7) 0.0711(2) 0.6624(3) 0.0575(13) Uani 1 1 d .
C3 C 0.8185(7) 0.0878(2) 0.7395(3) 0.0557(13) Uani 1 1 d .
C4 C 0.9505(10) 0.0853(5) 0.7999(5) 0.147(5) Uani 1 1 d .
H4 H 1.0469 0.0731 0.7915 0.176 Uiso 1 1 calc R
C5 C 0.9419(12) 0.1009(6) 0.8742(5) 0.168(6) Uani 1 1 d .
H5 H 1.0333 0.0994 0.9150 0.201 Uiso 1 1 calc R
C6 C 0.8050(10) 0.1180(4) 0.8875(4) 0.101(3) Uani 1 1 d .
H6 H 0.8010 0.1285 0.9374 0.121 Uiso 1 1 calc R
C7 C 0.6731(10) 0.1201(4) 0.8293(4) 0.105(3) Uani 1 1 d .
H7 H 0.5766 0.1314 0.8388 0.126 Uiso 1 1 calc R
C8 C 0.6799(8) 0.1053(3) 0.7549(4) 0.090(2) Uani 1 1 d .
H8 H 0.5878 0.1075 0.7146 0.107 Uiso 1 1 calc R
C9 C -0.0432(6) 0.0627(2) 0.3843(3) 0.0541(13) Uani 1 1 d .
C10 C -0.0156(6) 0.0719(2) 0.3217(3) 0.0561(13) Uani 1 1 d .
C11 C 0.0073(7) 0.0846(3) 0.2452(3) 0.0720(19) Uani 1 1 d .
C12 C -0.0664(12) 0.1258(4) 0.2067(5) 0.114(3) Uani 1 1 d .
H12 H -0.1315 0.1460 0.2292 0.137 Uiso 1 1 calc R
C13 C -0.0411(16) 0.1365(6) 0.1331(7) 0.168(6) Uani 1 1 d .
H13 H -0.0897 0.1645 0.1066 0.202 Uiso 1 1 calc R
C14 C 0.0508(17) 0.1078(7) 0.0996(6) 0.174(8) Uani 1 1 d .
H14 H 0.0630 0.1154 0.0497 0.209 Uiso 1 1 calc R
C15 C 0.1247(13) 0.0687(7) 0.1369(6) 0.162(6) Uani 1 1 d .
H15 H 0.1906 0.0492 0.1138 0.194 Uiso 1 1 calc R
C16 C 0.1039(10) 0.0565(4) 0.2114(4) 0.110(3) Uani 1 1 d .
H16 H 0.1565 0.0290 0.2377 0.132 Uiso 1 1 calc R
C17 C 0.4497(6) 0.0715(2) 0.3950(3) 0.0542(13) Uani 1 1 d .
C18 C 0.3894(6) 0.1111(2) 0.3702(3) 0.0546(13) Uani 1 1 d .
C19 C 0.3221(7) 0.1572(2) 0.3365(3) 0.0636(15) Uani 1 1 d .
C20 C 0.2167(10) 0.1832(3) 0.3707(5) 0.090(2) Uani 1 1 d .
H20 H 0.1874 0.1708 0.4147 0.108 Uiso 1 1 calc R
C21 C 0.1549(14) 0.2286(4) 0.3377(7) 0.126(3) Uani 1 1 d .
H21 H 0.0862 0.2471 0.3606 0.152 Uiso 1 1 calc R
C22 C 0.1959(16) 0.2455(4) 0.2721(7) 0.137(4) Uani 1 1 d .
H22 H 0.1545 0.2757 0.2507 0.165 Uiso 1 1 calc R
C23 C 0.2947(13) 0.2196(4) 0.2374(7) 0.129(4) Uani 1 1 d .
H23 H 0.3192 0.2315 0.1919 0.154 Uiso 1 1 calc R
C24 C 0.3594(10) 0.1753(3) 0.2696(5) 0.091(2) Uani 1 1 d .
H24 H 0.4287 0.1576 0.2461 0.109 Uiso 1 1 calc R
C25 C 0.6752(6) -0.0662(2) 0.4195(3) 0.0541(13) Uani 1 1 d .
C26 C 0.7117(7) -0.1049(2) 0.3925(3) 0.0587(14) Uani 1 1 d .
C27 C 0.7467(7) -0.1508(2) 0.3574(4) 0.0654(15) Uani 1 1 d .
C28 C 0.7712(13) -0.1939(3) 0.3977(6) 0.114(3) Uani 1 1 d .
H28 H 0.7635 -0.1948 0.4495 0.137 Uiso 1 1 calc R
C29 C 0.8077(16) -0.2371(4) 0.3621(9) 0.150(5) Uani 1 1 d .
H29 H 0.8323 -0.2662 0.3912 0.180 Uiso 1 1 calc R
C30 C 0.8077(15) -0.2370(4) 0.2858(9) 0.144(5) Uani 1 1 d .
H30 H 0.8294 -0.2662 0.2618 0.173 Uiso 1 1 calc R
C31 C 0.7770(16) -0.1956(5) 0.2446(7) 0.149(5) Uani 1 1 d .
H31 H 0.7763 -0.1959 0.1917 0.178 Uiso 1 1 calc R
C32 C 0.7461(12) -0.1520(3) 0.2795(5) 0.105(3) Uani 1 1 d .
H32 H 0.7246 -0.1231 0.2499 0.126 Uiso 1 1 calc R
Cl1 Cl 0.4470(3) 0.14778(8) 0.00811(12) 0.0873(5) Uani 1 1 d .
O1 O 0.4157(14) 0.1646(4) 0.0751(5) 0.202(5) Uani 1 1 d .
O2 O 0.3271(19) 0.1316(10) -0.0358(11) 0.407(14) Uani 1 1 d .
O3 O 0.539(2) 0.1124(6) 0.0150(8) 0.314(10) Uani 1 1 d .
O4 O 0.516(2) 0.1825(4) -0.0266(7) 0.261(7) Uani 1 1 d .
O5 O 1.2841(8) 0.0276(2) 0.7652(3) 0.1060(18) Uani 1 1 d .
S1 S 0.6822(4) 0.21382(9) 0.53944(17) 0.1203(8) Uani 1 1 d .
C33 C 1.456(3) -0.0459(11) 0.8101(11) 0.45(3) Uani 1 1 d .
H33A H 1.3894 -0.0596 0.7633 0.672 Uiso 1 1 calc R
H33B H 1.4597 -0.0683 0.8529 0.672 Uiso 1 1 calc R
H33C H 1.5632 -0.0410 0.8030 0.672 Uiso 1 1 calc R
C34 C 1.3043(18) -0.0056(5) 0.9060(6) 0.169(5) Uani 1 1 d .
H34A H 1.3269 0.0240 0.9371 0.253 Uiso 1 1 calc R
H34B H 1.3469 -0.0339 0.9373 0.253 Uiso 1 1 calc R
H34C H 1.1900 -0.0093 0.8874 0.253 Uiso 1 1 calc R
O6 O 0.5755(8) 0.1703(2) 0.5442(4) 0.120(2) Uani 1 1 d .
S2 S 1.3943(6) -0.0012(2) 0.8261(3) 0.1598(19) Uani 0.80 1 d P
S2' S 1.3163(9) -0.0166(3) 0.8160(5) 0.050(2) Uani 0.20 1 d P
C35 C 0.5589(17) 0.2592(5) 0.4893(11) 0.233(9) Uani 1 1 d .
H35A H 0.4871 0.2448 0.4446 0.349 Uiso 1 1 calc R
H35B H 0.6231 0.2844 0.4725 0.349 Uiso 1 1 calc R
H35C H 0.4976 0.2738 0.5229 0.349 Uiso 1 1 calc R
C36 C 0.777(2) 0.2009(5) 0.4672(10) 0.232(9) Uani 1 1 d .
H36A H 0.8500 0.1737 0.4829 0.348 Uiso 1 1 calc R
H36B H 0.8356 0.2297 0.4573 0.348 Uiso 1 1 calc R
H36C H 0.6986 0.1921 0.4206 0.348 Uiso 1 1 calc R

loop_
_atom_site_aniso_label
_atom_site_aniso_U_11
_atom_site_aniso_U_22
_atom_site_aniso_U_33
_atom_site_aniso_U_23
_atom_site_aniso_U_13
_atom_site_aniso_U_12
Ag1 0.0484(2) 0.0632(3) 0.0440(2) 0.00126(17) 0.01482(17) 0.00158(18)
Ag2 0.0465(2) 0.0582(2) 0.0502(2) 0.00350(17) 0.01207(17) 0.00252(17)
Ag3 0.0565(3) 0.0751(3) 0.0587(3) -0.0022(2) 0.0177(2) -0.0084(2)
Ag4 0.0517(3) 0.0662(3) 0.0606(3) -0.0013(2) 0.00949(19) 0.0023(2)
Ag5 0.0420(11) 0.061(4) 0.076(3) 0.0145(9) 0.0068(11) -0.0053(7)
Ag5' 0.0458(8) 0.142(4) 0.0558(13) 0.026(2) 0.0052(6) -0.0082(19)
C1 0.046(3) 0.079(4) 0.047(3) -0.005(3) 0.010(2) 0.007(3)
C2 0.048(3) 0.075(4) 0.050(3) -0.001(3) 0.012(2) 0.006(3)
C3 0.052(3) 0.070(4) 0.046(3) -0.008(2) 0.012(2) -0.001(3)
C4 0.071(5) 0.290(15) 0.073(5) -0.058(7) 0.008(4) 0.045(7)
C5 0.091(6) 0.336(18) 0.064(5) -0.071(8) -0.006(4) 0.050(9)
C6 0.094(6) 0.154(8) 0.053(4) -0.040(4) 0.013(4) 0.008(5)
C7 0.084(5) 0.157(8) 0.077(5) -0.042(5) 0.026(4) 0.019(5)
C8 0.065(4) 0.140(7) 0.061(4) -0.027(4) 0.010(3) 0.019(4)
C9 0.044(3) 0.068(3) 0.050(3) 0.012(3) 0.011(2) 0.001(2)
C10 0.043(3) 0.068(3) 0.054(3) 0.009(3) 0.004(2) -0.012(2)
C11 0.055(3) 0.115(6) 0.042(3) 0.012(3) 0.004(3) -0.026(4)
C12 0.121(7) 0.136(8) 0.080(5) 0.048(5) 0.013(5) -0.015(6)
C13 0.164(12) 0.234(16) 0.098(8) 0.093(9) 0.013(8) -0.044(11)
C14 0.128(10) 0.34(2) 0.047(5) 0.044(9) 0.008(5) -0.072(12)
C15 0.110(8) 0.322(19) 0.056(5) -0.002(8) 0.027(5) -0.043(10)
C16 0.085(5) 0.190(10) 0.055(4) -0.002(5) 0.019(4) -0.015(6)
C17 0.043(3) 0.072(4) 0.048(3) 0.011(3) 0.011(2) 0.002(3)
C18 0.047(3) 0.062(3) 0.051(3) 0.007(3) 0.005(2) -0.010(3)
C19 0.063(4) 0.059(3) 0.063(3) 0.010(3) 0.004(3) 0.002(3)
C20 0.107(6) 0.077(5) 0.083(5) 0.005(4) 0.020(4) 0.020(4)
C21 0.144(9) 0.095(7) 0.138(9) -0.004(6) 0.028(7) 0.044(6)
C22 0.168(11) 0.084(7) 0.153(10) 0.043(7) 0.023(9) 0.029(7)
C23 0.141(9) 0.109(8) 0.134(8) 0.068(7) 0.029(7) 0.012(7)
C24 0.089(5) 0.091(5) 0.091(5) 0.028(4) 0.021(4) 0.003(4)
C25 0.049(3) 0.060(3) 0.057(3) -0.004(3) 0.018(2) -0.003(2)
C26 0.046(3) 0.067(4) 0.066(3) -0.002(3) 0.017(3) -0.001(3)
C27 0.054(3) 0.063(4) 0.078(4) -0.007(3) 0.012(3) 0.010(3)
C28 0.160(9) 0.075(5) 0.115(7) 0.011(5) 0.044(6) 0.031(5)
C29 0.189(12) 0.073(6) 0.189(13) 0.013(7) 0.048(11) 0.041(7)
C30 0.146(10) 0.103(8) 0.191(13) -0.037(9) 0.055(10) 0.040(7)
C31 0.203(13) 0.132(9) 0.121(8) -0.040(7) 0.057(8) 0.053(9)
C32 0.140(8) 0.094(6) 0.088(5) -0.013(4) 0.040(5) 0.033(5)
Cl1 0.0949(13) 0.0794(12) 0.0890(12) -0.0085(10) 0.0244(10) 0.0144(10)
O1 0.286(12) 0.191(8) 0.185(8) -0.074(7) 0.167(9) -0.074(8)
O2 0.204(13) 0.64(4) 0.34(2) -0.20(2) -0.017(13) -0.13(2)
O3 0.43(2) 0.287(15) 0.252(14) 0.113(12) 0.141(15) 0.244(17)
O4 0.48(2) 0.151(8) 0.239(11) -0.011(8) 0.250(14) -0.034(11)
O5 0.134(5) 0.099(4) 0.070(3) 0.013(3) -0.005(3) 0.023(3)
S1 0.145(2) 0.0849(15) 0.127(2) -0.0246(14) 0.0238(17) -0.0253(15)
C33 0.39(3) 0.74(5) 0.30(2) 0.36(3) 0.26(2) 0.46(4)
C34 0.248(15) 0.176(12) 0.076(6) 0.007(7) 0.028(8) 0.023(11)
O6 0.144(5) 0.065(3) 0.168(6) -0.005(3) 0.071(5) -0.005(3)
S2 0.156(4) 0.185(5) 0.136(4) 0.064(3) 0.028(3) 0.075(4)
S2' 0.033(3) 0.058(4) 0.050(4) -0.003(3) -0.010(3) -0.034(3)
C35 0.154(12) 0.092(8) 0.44(3) 0.049(12) 0.049(15) 0.020(8)
C36 0.29(2) 0.110(9) 0.37(2) -0.051(12) 0.223(19) -0.051(11)

loop_
_atom_type_symbol
_atom_type_description
_atom_type_scat_dispersion_real
_atom_type_scat_dispersion_imag
_atom_type_scat_source
C C 0.0033 0.0016 'International Tables Vol C Tables 4.2.6.8 and 6.1.1.4'
H H 0.0000 0.0000 'International Tables Vol C Tables 4.2.6.8 and 6.1.1.4'
O O 0.0106 0.0060 'International Tables Vol C Tables 4.2.6.8 and 6.1.1.4'
Ag Ag -0.8971 1.1015 'International Tables Vol C Tables 4.2.6.8 and 6.1.1.4'
S S 0.1246 0.1234 'International Tables Vol C Tables 4.2.6.8 and 6.1.1.4'
Cl Cl 0.1484 0.1585 'International Tables Vol C Tables 4.2.6.8 and 6.1.1.4'

loop_
_geom_angle_atom_site_label_1
_geom_angle_atom_site_label_2
_geom_angle_atom_site_label_3
_geom_angle
_geom_angle_site_symmetry_1
_geom_angle_site_symmetry_3
C9 Ag1 C1 173.7(2) 1_655 .
C9 Ag1 Ag3 122.97(15) 1_655 .
C1 Ag1 Ag3 57.67(15) . .
C9 Ag1 Ag5 129.5(2) 1_655 3_656
C1 Ag1 Ag5 56.8(2) . 3_656
Ag3 Ag1 Ag5 67.68(14) . 3_656
C9 Ag1 Ag3 51.69(16) 1_655 3_756
C1 Ag1 Ag3 134.56(17) . 3_756
Ag3 Ag1 Ag3 109.685(16) . 3_756
Ag5 Ag1 Ag3 77.84(15) 3_656 3_756
C9 Ag1 Ag4 127.60(15) 1_655 .
C1 Ag1 Ag4 51.61(15) . .
Ag3 Ag1 Ag4 109.228(16) . .
Ag5 Ag1 Ag4 72.91(14) 3_656 .
Ag3 Ag1 Ag4 116.229(17) 3_756 .
C9 Ag1 Ag5' 48.71(18) 1_655 1_655
C1 Ag1 Ag5' 130.7(2) . 1_655
Ag3 Ag1 Ag5' 74.48(9) . 1_655
Ag5 Ag1 Ag5' 116.9(3) 3_656 1_655
Ag3 Ag1 Ag5' 69.8(3) 3_756 1_655
Ag4 Ag1 Ag5' 169.9(3) . 1_655
C9 Ag1 Ag2 92.74(15) 1_655 .
C1 Ag1 Ag2 91.34(16) . .
Ag3 Ag1 Ag2 124.892(18) . .
Ag5 Ag1 Ag2 57.25(14) 3_656 .
Ag3 Ag1 Ag2 58.739(13) 3_756 .
Ag4 Ag1 Ag2 57.681(13) . .
Ag5' Ag1 Ag2 128.4(3) 1_655 .
C9 Ag1 Ag5' 124.6(3) 1_655 3_656
C1 Ag1 Ag5' 61.7(3) . 3_656
Ag3 Ag1 Ag5' 68.99(11) . 3_656
Ag5 Ag1 Ag5' 5.0(3) 3_656 3_656
Ag3 Ag1 Ag5' 73.0(3) 3_756 3_656
Ag4 Ag1 Ag5' 76.5(2) . 3_656
Ag5' Ag1 Ag5' 113.44(13) 1_655 3_656
Ag2 Ag1 Ag5' 55.97(11) . 3_656
C9 Ag1 Ag5 47.97(19) 1_655 1_655
C1 Ag1 Ag5 132.3(2) . 1_655
Ag3 Ag1 Ag5 75.00(13) . 1_655
Ag5 Ag1 Ag5 112.63(15) 3_656 1_655
Ag3 Ag1 Ag5 64.76(13) 3_756 1_655
Ag4 Ag1 Ag5 174.26(11) . 1_655
Ag5' Ag1 Ag5 5.6(3) 1_655 1_655
Ag2 Ag1 Ag5 123.48(13) . 1_655
Ag5' Ag1 Ag5 108.9(2) 3_656 1_655
C17 Ag2 C25 173.3(2) . .
C17 Ag2 Ag5 127.4(2) . 3_656
C25 Ag2 Ag5 59.1(2) . 3_656
C17 Ag2 Ag4 123.47(15) . 3_656
C25 Ag2 Ag4 58.72(14) . 3_656
Ag5 Ag2 Ag4 69.29(13) 3_656 3_656
C17 Ag2 Ag5' 133.6(4) . 3_656
C25 Ag2 Ag5' 52.9(4) . 3_656
Ag5 Ag2 Ag5' 6.3(4) 3_656 3_656
Ag4 Ag2 Ag5' 65.7(2) 3_656 3_656
C17 Ag2 Ag4 52.95(15) . .
C25 Ag2 Ag4 133.40(15) . .
Ag5 Ag2 Ag4 74.43(14) 3_656 .
Ag4 Ag2 Ag4 109.301(16) 3_656 .
Ag5' Ag2 Ag4 80.6(4) 3_656 .
C17 Ag2 Ag3 123.88(14) . 3_756
C25 Ag2 Ag3 53.23(14) . 3_756
Ag5 Ag2 Ag3 78.62(15) 3_656 3_756
Ag4 Ag2 Ag3 111.912(18) 3_656 3_756
Ag5' Ag2 Ag3 76.05(18) 3_656 3_756
Ag4 Ag2 Ag3 117.419(18) . 3_756
C17 Ag2 Ag5 50.91(18) . .
C25 Ag2 Ag5 130.85(18) . .
Ag5 Ag2 Ag5 110.90(16) 3_656 .
Ag4 Ag2 Ag5 72.57(10) 3_656 .
Ag5' Ag2 Ag5 113.4(2) 3_656 .
Ag4 Ag2 Ag5 67.06(13) . .
Ag3 Ag2 Ag5 170.47(14) 3_756 .
C17 Ag2 Ag1 90.88(15) . .
C25 Ag2 Ag1 91.82(15) . .
Ag5 Ag2 Ag1 59.09(13) 3_656 .
Ag4 Ag2 Ag1 128.360(17) 3_656 .
Ag5' Ag2 Ag1 62.8(3) 3_656 .
Ag4 Ag2 Ag1 59.128(13) . .
Ag3 Ag2 Ag1 58.487(13) 3_756 .
Ag5 Ag2 Ag1 126.03(13) . .
C17 Ag2 Ag5' 46.9(3) . .
C25 Ag2 Ag5' 135.3(3) . .
Ag5 Ag2 Ag5' 110.04(19) 3_656 .
Ag4 Ag2 Ag5' 76.7(3) 3_656 .
Ag5' Ag2 Ag5' 113.10(19) 3_656 .
Ag4 Ag2 Ag5' 62.1(3) . .
Ag3 Ag2 Ag5' 169.95(15) 3_756 .
Ag5 Ag2 Ag5' 5.3(3) . .
Ag1 Ag2 Ag5' 120.9(3) . .
O5 Ag3 C9 107.31(19) . 3_656
O5 Ag3 C25 93.9(2) . 3_756
C9 Ag3 C25 127.81(18) 3_656 3_756
O5 Ag3 C1 121.06(19) . .
C9 Ag3 C1 94.32(19) 3_656 .
C25 Ag3 C1 114.77(19) 3_756 .
O5 Ag3 Ag1 156.63(14) . .
C9 Ag3 Ag1 92.39(12) 3_656 .
C25 Ag3 Ag1 83.33(13) 3_756 .
C1 Ag3 Ag1 42.76(12) . .
O5 Ag3 Ag1 132.95(14) . 3_756
C9 Ag3 Ag1 42.64(13) 3_656 3_756
C25 Ag3 Ag1 88.35(13) 3_756 3_756
C1 Ag3 Ag1 99.89(12) . 3_756
Ag1 Ag3 Ag1 70.315(16) . 3_756
O5 Ag3 Ag2 87.93(16) . 3_756
C9 Ag3 Ag2 89.73(13) 3_656 3_756
C25 Ag3 Ag2 42.98(13) 3_756 3_756
C1 Ag3 Ag2 147.59(12) . 3_756
Ag1 Ag3 Ag2 105.017(17) . 3_756
Ag1 Ag3 Ag2 62.774(14) 3_756 3_756
O5 Ag3 Ag5 131.5(2) . 3_656
C9 Ag3 Ag5 45.72(16) 3_656 3_656
C25 Ag3 Ag5 134.56(18) 3_756 3_656
C1 Ag3 Ag5 49.04(17) . 3_656
Ag1 Ag3 Ag5 56.42(11) . 3_656
Ag1 Ag3 Ag5 60.58(14) 3_756 3_656
Ag2 Ag3 Ag5 123.34(14) 3_756 3_656
O6 Ag4 C1 107.5(2) . .
O6 Ag4 C17 104.8(2) . .
C1 Ag4 C17 127.63(18) . .
O6 Ag4 C25 97.4(2) . 3_656
C1 Ag4 C25 120.67(19) . 3_656
C17 Ag4 C25 94.17(17) . 3_656
O6 Ag4 Ag2 138.24(16) . 3_656
C1 Ag4 Ag2 88.74(15) . 3_656
C17 Ag4 Ag2 93.60(14) . 3_656
C25 Ag4 Ag2 43.30(13) 3_656 3_656
O6 Ag4 Ag2 144.49(18) . .
C1 Ag4 Ag2 89.76(13) . .
C17 Ag4 Ag2 43.36(14) . .
C25 Ag4 Ag2 99.96(12) 3_656 .
Ag2 Ag4 Ag2 70.699(16) 3_656 .
O6 Ag4 Ag1 109.18(16) . .
C1 Ag4 Ag1 42.92(13) . .
C17 Ag4 Ag1 87.85(13) . .
C25 Ag4 Ag1 151.94(13) 3_656 .
Ag2 Ag4 Ag1 108.657(18) 3_656 .
Ag2 Ag4 Ag1 63.191(14) . .
O6 Ag4 Ag5' 110.6(4) . .
C1 Ag4 Ag5' 141.2(3) . .
C17 Ag4 Ag5' 47.33(18) . .
C25 Ag4 Ag5' 47.1(2) 3_656 .
Ag2 Ag4 Ag5' 57.43(18) 3_656 .
Ag2 Ag4 Ag5' 63.0(3) . .
Ag1 Ag4 Ag5' 125.8(3) . .
O6 Ag4 Ag5 115.4(2) . .
C1 Ag4 Ag5 136.71(18) . .
C17 Ag4 Ag5 45.79(18) . .
C25 Ag4 Ag5 49.66(18) 3_656 .
Ag2 Ag4 Ag5 55.28(11) 3_656 .
Ag2 Ag4 Ag5 58.20(13) . .
Ag1 Ag4 Ag5 121.25(13) . .
Ag5' Ag4 Ag5 5.1(3) . .
C9 Ag5 C17 119.8(3) . .
C9 Ag5 C1 94.3(3) . 3_656
C17 Ag5 C1 117.7(4) . 3_656
C9 Ag5 C25 109.3(3) . 3_656
C17 Ag5 C25 93.6(3) . 3_656
C1 Ag5 C25 124.2(3) 3_656 3_656
C9 Ag5 Ag2 140.7(3) . 3_656
C17 Ag5 Ag2 93.4(3) . 3_656
C1 Ag5 Ag2 87.1(2) 3_656 3_656
C25 Ag5 Ag2 43.32(17) 3_656 3_656
C9 Ag5 Ag1 91.5(3) . 3_656
C17 Ag5 Ag1 146.6(3) . 3_656
C1 Ag5 Ag1 42.61(15) 3_656 3_656
C25 Ag5 Ag1 85.7(2) 3_656 3_656
Ag2 Ag5 Ag1 63.66(13) 3_656 3_656
C9 Ag5 Ag2 150.1(3) . .
C17 Ag5 Ag2 41.53(18) . .
C1 Ag5 Ag2 82.6(2) 3_656 .
C25 Ag5 Ag2 96.7(3) 3_656 .
Ag2 Ag5 Ag2 69.10(15) 3_656 .
Ag1 Ag5 Ag2 105.35(18) 3_656 .
C9 Ag5 Ag1 39.46(17) . 1_455
C17 Ag5 Ag1 144.7(3) . 1_455
C1 Ag5 Ag1 95.2(2) 3_656 1_455
C25 Ag5 Ag1 76.5(2) 3_656 1_455
Ag2 Ag5 Ag1 101.3(2) 3_656 1_455
Ag1 Ag5 Ag1 67.37(15) 3_656 1_455
Ag2 Ag5 Ag1 170.1(3) . 1_455
C9 Ag5 Ag3 45.21(19) . 3_656
C17 Ag5 Ag3 140.2(3) . 3_656
C1 Ag5 Ag3 49.51(17) 3_656 3_656
C25 Ag5 Ag3 125.4(3) 3_656 3_656
Ag2 Ag5 Ag3 119.53(19) 3_656 3_656
Ag1 Ag5 Ag3 55.90(11) 3_656 3_656
Ag2 Ag5 Ag3 127.6(2) . 3_656
Ag1 Ag5 Ag3 54.67(12) 1_455 3_656
C9 Ag5 Ag4 136.2(3) . .
C17 Ag5 Ag4 45.38(18) . .
C1 Ag5 Ag4 129.6(3) 3_656 .
C25 Ag5 Ag4 49.43(17) 3_656 .
Ag2 Ag5 Ag4 55.44(13) 3_656 .
Ag1 Ag5 Ag4 119.1(2) 3_656 .
Ag2 Ag5 Ag4 54.74(12) . .
Ag1 Ag5 Ag4 122.0(2) 1_455 .
Ag3 Ag5 Ag4 174.3(3) 3_656 .
C9 Ag5' C17 123.7(3) . .
C9 Ag5' C25 118.8(6) . 3_656
C17 Ag5' C25 99.9(4) . 3_656
C9 Ag5' Ag2 142.7(2) . 3_656
C17 Ag5' Ag2 93.5(2) . 3_656
C25 Ag5' Ag2 43.81(16) 3_656 3_656
C9 Ag5' Ag1 41.18(18) . 1_455
C17 Ag5' Ag1 156.1(7) . 1_455
C25 Ag5' Ag1 81.5(3) 3_656 1_455
Ag2 Ag5' Ag1 103.31(15) 3_656 1_455
C9 Ag5' Ag1 88.2(3) . 3_656
C17 Ag5' Ag1 137.3(7) . 3_656
C25 Ag5' Ag1 85.1(2) 3_656 3_656
Ag2 Ag5' Ag1 61.2(2) 3_656 3_656
Ag1 Ag5' Ag1 66.56(13) 1_455 3_656
C9 Ag5' Ag4 148.4(8) . .
C17 Ag5' Ag4 47.8(2) . .
C25 Ag5' Ag4 52.4(2) 3_656 .
Ag2 Ag5' Ag4 56.91(11) 3_656 .
Ag1 Ag5' Ag4 130.8(6) 1_455 .
Ag1 Ag5' Ag4 118.0(2) 3_656 .
C9 Ag5' Ag2 143.8(5) . .
C17 Ag5' Ag2 39.3(2) . .
C25 Ag5' Ag2 97.4(2) 3_656 .
Ag2 Ag5' Ag2 66.90(19) 3_656 .
Ag1 Ag5' Ag2 164.6(6) 1_455 .
Ag1 Ag5' Ag2 98.1(5) 3_656 .
Ag4 Ag5' Ag2 54.92(9) . .
C2 C1 Ag1 161.6(6) . .
C2 C1 Ag4 95.7(4) . .
Ag1 C1 Ag4 85.47(19) . .
C2 C1 Ag5 117.5(5) . 3_656
Ag1 C1 Ag5 80.6(3) . 3_656
Ag4 C1 Ag5 93.2(2) . 3_656
C2 C1 Ag3 99.4(4) . .
Ag1 C1 Ag3 79.57(17) . .
Ag4 C1 Ag3 164.7(2) . .
Ag5 C1 Ag3 81.4(2) 3_656 .
C1 C2 C3 177.5(6) . .
C4 C3 C8 117.6(6) . .
C4 C3 C2 120.5(6) . .
C8 C3 C2 121.9(5) . .
C3 C4 C5 120.3(8) . .
C3 C4 H4 119.9 . .
C5 C4 H4 119.9 . .
C6 C5 C4 120.8(8) . .
C6 C5 H5 119.6 . .
C4 C5 H5 119.6 . .
C5 C6 C7 119.9(7) . .
C5 C6 H6 120.0 . .
C7 C6 H6 120.0 . .
C6 C7 C8 120.0(7) . .
C6 C7 H7 120.0 . .
C8 C7 H7 120.0 . .
C3 C8 C7 121.3(6) . .
C3 C8 H8 119.3 . .
C7 C8 H8 119.3 . .
C10 C9 Ag1 172.5(5) . 1_455
C10 C9 Ag5' 94.4(4) . .
Ag1 C9 Ag5' 90.1(3) 1_455 .
C10 C9 Ag3 99.8(4) . 3_656
Ag1 C9 Ag3 85.67(19) 1_455 3_656
Ag5' C9 Ag3 96.2(5) . 3_656
C10 C9 Ag5 92.6(4) . .
Ag1 C9 Ag5 92.6(3) 1_455 .
Ag5' C9 Ag5 7.8(5) . .
Ag3 C9 Ag5 89.1(2) 3_656 .
C9 C10 C11 176.2(7) . .
C16 C11 C12 119.4(7) . .
C16 C11 C10 120.4(7) . .
C12 C11 C10 120.2(7) . .
C11 C12 C13 118.2(11) . .
C11 C12 H12 120.9 . .
C13 C12 H12 120.9 . .
C14 C13 C12 121.8(13) . .
C14 C13 H13 119.1 . .
C12 C13 H13 119.1 . .
C15 C14 C13 120.2(10) . .
C15 C14 H14 119.9 . .
C13 C14 H14 119.9 . .
C14 C15 C16 120.1(13) . .
C14 C15 H15 120.0 . .
C16 C15 H15 120.0 . .
C11 C16 C15 120.2(11) . .
C11 C16 H16 119.9 . .
C15 C16 H16 119.9 . .
C18 C17 Ag2 167.8(5) . .
C18 C17 Ag5' 94.8(5) . .
Ag2 C17 Ag5' 93.8(5) . .
C18 C17 Ag4 105.7(4) . .
Ag2 C17 Ag4 83.68(18) . .
Ag5' C17 Ag4 84.9(3) . .
C18 C17 Ag5 100.2(4) . .
Ag2 C17 Ag5 87.6(3) . .
Ag5' C17 Ag5 7.8(5) . .
Ag4 C17 Ag5 88.8(3) . .
C17 C18 C19 176.3(6) . .
C24 C19 C20 119.8(6) . .
C24 C19 C18 120.5(6) . .
C20 C19 C18 119.8(6) . .
C19 C20 C21 118.7(8) . .
C19 C20 H20 120.6 . .
C21 C20 H20 120.6 . .
C22 C21 C20 119.7(10) . .
C22 C21 H21 120.1 . .
C20 C21 H21 120.1 . .
C23 C22 C21 121.7(9) . .
C23 C22 H22 119.1 . .
C21 C22 H22 119.1 . .
C22 C23 C24 119.6(9) . .
C22 C23 H23 120.2 . .
C24 C23 H23 120.2 . .
C23 C24 C19 120.4(9) . .
C23 C24 H24 119.8 . .
C19 C24 H24 119.8 . .
C26 C25 Ag2 154.9(5) . .
C26 C25 Ag5' 121.8(6) . 3_656
Ag2 C25 Ag5' 83.3(4) . 3_656
C26 C25 Ag3 89.8(4) . 3_756
Ag2 C25 Ag3 83.79(19) . 3_756
Ag5' C25 Ag3 99.9(3) 3_656 3_756
C26 C25 Ag4 105.7(4) . 3_656
Ag2 C25 Ag4 77.98(17) . 3_656
Ag5' C25 Ag4 80.5(2) 3_656 3_656
Ag3 C25 Ag4 161.6(3) 3_756 3_656
C26 C25 Ag5 127.4(5) . 3_656
Ag2 C25 Ag5 77.6(2) . 3_656
Ag5' C25 Ag5 5.9(4) 3_656 3_656
Ag3 C25 Ag5 97.6(2) 3_756 3_656
Ag4 C25 Ag5 80.9(2) 3_656 3_656
C25 C26 C27 176.8(6) . .
C28 C27 C32 117.9(7) . .
C28 C27 C26 122.2(7) . .
C32 C27 C26 119.8(6) . .
C27 C28 C29 120.3(9) . .
C27 C28 H28 119.8 . .
C29 C28 H28 119.8 . .
C30 C29 C28 120.1(10) . .
C30 C29 H29 120.0 . .
C28 C29 H29 120.0 . .
C31 C30 C29 120.3(10) . .
C31 C30 H30 119.9 . .
C29 C30 H30 119.9 . .
C30 C31 C32 120.4(11) . .
C30 C31 H31 119.8 . .
C32 C31 H31 119.8 . .
C27 C32 C31 120.7(9) . .
C27 C32 H32 119.6 . .
C31 C32 H32 119.6 . .
O2 Cl1 O3 102.4(14) . .
O2 Cl1 O4 111.1(13) . .
O3 Cl1 O4 104.1(10) . .
O2 Cl1 O1 111.6(10) . .
O3 Cl1 O1 115.4(8) . .
O4 Cl1 O1 111.6(6) . .
S2 O5 Ag3 142.1(4) . .
O6 S1 C36 106.6(5) . .
O6 S1 C35 106.0(6) . .
C36 S1 C35 95.9(8) . .
S2 C33 H33A 109.5 . .
S2 C33 H33B 109.5 . .
H33A C33 H33B 109.5 . .
S2 C33 H33C 109.5 . .
H33A C33 H33C 109.5 . .
H33B C33 H33C 109.5 . .
S2 C34 H34A 109.5 . .
S2 C34 H34B 109.5 . .
H34A C34 H34B 109.5 . .
S2 C34 H34C 109.5 . .
H34A C34 H34C 109.5 . .
H34B C34 H34C 109.5 . .
S1 O6 Ag4 138.0(4) . .
S2' S2 C33 80.6(16) . .
S2' S2 O5 75.0(8) . .
C33 S2 O5 121.7(10) . .
S2' S2 C34 68.4(9) . .
C33 S2 C34 111.7(9) . .
O5 S2 C34 107.0(6) . .
S1 C35 H35A 109.5 . .
S1 C35 H35B 109.5 . .
H35A C35 H35B 109.5 . .
S1 C35 H35C 109.5 . .
H35A C35 H35C 109.5 . .
H35B C35 H35C 109.5 . .
S1 C36 H36A 109.5 . .
S1 C36 H36B 109.5 . .
H36A C36 H36B 109.5 . .
S1 C36 H36C 109.5 . .
H36A C36 H36C 109.5 . .
H36B C36 H36C 109.5 . .

loop_
_geom_bond_atom_site_label_1
_geom_bond_atom_site_label_2
_geom_bond_distance
_geom_bond_site_symmetry_2
Ag1 C9 2.060(5) 1_655
Ag1 C1 2.078(5) .
Ag1 Ag3 3.0101(6) .
Ag1 Ag5 3.028(6) 3_656
Ag1 Ag3 3.0330(6) 3_756
Ag1 Ag4 3.0423(6) .
Ag1 Ag5' 3.129(8) 1_655
Ag1 Ag2 3.1635(6) .
Ag1 Ag5' 3.211(13) 3_656
Ag1 Ag5 3.238(8) 1_655
Ag2 C17 2.069(6) .
Ag2 C25 2.086(6) .
Ag2 Ag5 2.969(7) 3_656
Ag2 Ag4 2.9743(6) 3_656
Ag2 Ag5' 2.992(6) 3_656
Ag2 Ag4 2.9954(6) .
Ag2 Ag3 3.0412(6) 3_756
Ag2 Ag5 3.118(8) .
Ag2 Ag5' 3.261(11) .
Ag3 O5 2.345(5) .
Ag3 C9 2.387(6) 3_656
Ag3 C25 2.450(5) 3_756
Ag3 C1 2.586(5) .
Ag3 Ag1 3.0330(6) 3_756
Ag3 Ag2 3.0412(6) 3_756
Ag3 Ag5 3.363(7) 3_656
Ag4 O6 2.280(5) .
Ag4 C1 2.392(5) .
Ag4 C17 2.405(5) .
Ag4 C25 2.599(5) 3_656
Ag4 Ag2 2.9743(6) 3_656
Ag4 Ag5' 3.235(9) .
Ag4 Ag5 3.378(7) .
Ag5 C9 2.408(9) .
Ag5 C17 2.422(9) .
Ag5 C1 2.568(9) 3_656
Ag5 C25 2.608(10) 3_656
Ag5 Ag2 2.969(7) 3_656
Ag5 Ag1 3.028(6) 3_656
Ag5 Ag1 3.238(8) 1_455
Ag5 Ag3 3.363(7) 3_656
Ag5' C9 2.351(8) .
Ag5' C17 2.388(7) .
Ag5' C25 2.404(13) 3_656
Ag5' Ag2 2.992(6) 3_656
Ag5' Ag1 3.129(8) 1_455
Ag5' Ag1 3.211(13) 3_656
C1 C2 1.204(7) .
C1 Ag5 2.568(9) 3_656
C2 C3 1.445(7) .
C3 C4 1.358(9) .
C3 C8 1.361(8) .
C4 C5 1.392(11) .
C4 H4 0.9300 .
C5 C6 1.328(12) .
C5 H5 0.9300 .
C6 C7 1.336(10) .
C6 H6 0.9300 .
C7 C8 1.382(9) .
C7 H7 0.9300 .
C8 H8 0.9300 .
C9 C10 1.206(7) .
C9 Ag1 2.060(5) 1_455
C9 Ag3 2.387(6) 3_656
C10 C11 1.446(8) .
C11 C16 1.354(11) .
C11 C12 1.373(11) .
C12 C13 1.391(13) .
C12 H12 0.9300 .
C13 C14 1.33(2) .
C13 H13 0.9300 .
C14 C15 1.32(2) .
C14 H14 0.9300 .
C15 C16 1.402(12) .
C15 H15 0.9300 .
C16 H16 0.9300 .
C17 C18 1.217(8) .
C18 C19 1.436(8) .
C19 C24 1.379(9) .
C19 C20 1.384(9) .
C20 C21 1.398(12) .
C20 H20 0.9300 .
C21 C22 1.361(14) .
C21 H21 0.9300 .
C22 C23 1.346(15) .
C22 H22 0.9300 .
C23 C24 1.376(11) .
C23 H23 0.9300 .
C24 H24 0.9300 .
C25 C26 1.214(8) .
C25 Ag5' 2.404(13) 3_656
C25 Ag3 2.450(5) 3_756
C25 Ag4 2.599(5) 3_656
C25 Ag5 2.608(10) 3_656
C26 C27 1.443(8) .
C27 C28 1.350(10) .
C27 C32 1.370(10) .
C28 C29 1.389(14) .
C28 H28 0.9300 .
C29 C30 1.343(16) .
C29 H29 0.9300 .
C30 C31 1.320(16) .
C30 H30 0.9300 .
C31 C32 1.376(12) .
C31 H31 0.9300 .
C32 H32 0.9300 .
Cl1 O2 1.210(12) .
Cl1 O3 1.223(10) .
Cl1 O4 1.328(10) .
Cl1 O1 1.346(7) .
O5 S2 1.472(6) .
S1 O6 1.497(6) .
S1 C36 1.694(13) .
S1 C35 1.714(13) .
C33 S2 1.37(2) .
C33 H33A 0.9600 .
C33 H33B 0.9600 .
C33 H33C 0.9600 .
C34 S2 1.758(12) .
C34 H34A 0.9600 .
C34 H34B 0.9600 .
C34 H34C 0.9600 .
S2 S2' 0.769(7) .
C35 H35A 0.9600 .
C35 H35B 0.9600 .
C35 H35C 0.9600 .
C36 H36A 0.9600 .
C36 H36B 0.9600 .
C36 H36C 0.9600 .
